data_7035411
loop_
_publ_author_name
'Lu, Fengqi'
'Wang, Xiaoming'
'Pan, Zhengwei'
'Pan, Fengjuan'
'Chai, Shiqiang'
'Liang, Chaolun'
'Wang, Quanchao'
'Wang, Jing'
'Fang, Liang'
'Kuang, Xiaojun'
'Jing, Xiping'

_publ_section_title
;
 Nanometer-scale separation of d(10) Zn(2+)-layers and twin-shift
 competition in Ba8ZnNb6O24-based 8-layered hexagonal perovskites.
;
_journal_issue 29
_journal_name_full 'Dalton transactions (Cambridge, England : 2003)'
_journal_page_first 13173
_journal_page_last 13185
_journal_paper_doi 10.1039/c5dt00859j
_journal_volume 44
_journal_year 2015
_chemical_formula_sum 'Ba8 Nb6 O24 Zn'
_chemical_formula_weight 2105.43
_chemical_name_mineral Perovskite
_space_group_IT_number 164
_symmetry_cell_setting hexagonal
_symmetry_Int_Tables_number 164
_symmetry_space_group_name_Hall '-P 3 2"'
_symmetry_space_group_name_H-M 'P -3 m 1'
_cell_angle_alpha 90.000
_cell_angle_beta 90.000
_cell_angle_gamma 120.000
_cell_formula_units_Z 1
_cell_length_a 5.7931(0)
_cell_length_b 5.7931(0)
_cell_length_c 18.9035(2)
_cell_volume 549.408(6)
_cod_data_source_file c5dt00859j1.cif
_cod_data_source_block Ba8ZnNb6O24
_cod_depositor_comments
;
 Changing the symmetry operation ids associated with operations
 'x, y, z' and '-y, x-y, z' from '3' to '1' and '2' accordingly
 in order to make all of the id values unique.

 Antanas Vaitkus,
 2018-07-07

 Correcting the way positive oxidation state values are written by
 removing the trailing plus sign ('+') since the value must be
 a numeric value according to the CIF core dictionary version 2.4.5.

 Antanas Vaitkus,
 2017-01-11

The following automatic conversions were performed:

'_symmetry_cell_setting' value 'Hexagonal' changed to 'hexagonal'
according to
/usr/data/users/saulius/crontab/automatic-downloads/rss-feeds/RSC/lib/dictionaries/cif_core.dic
dictionary named 'cif_core.dic' version 2.4.2 from 2011-04-26.

Automatic conversion script
Id: cif_fix_values 3271 2015-04-21 07:52:19Z andrius 

 Adding full bibliography for 7035411--7035412.cif.
;
_cod_original_cell_volume 549.408(7)
_cod_database_code 7035411

loop_
_symmetry_equiv_pos_site_id
_symmetry_equiv_pos_as_xyz
1 'x, y, z'
2 '-y, x-y, z'
3 '-x+y, -x, z'
4 'x-y, -y, -z'
5 '-x, -x+y, -z'
6 'y, x, -z'
7 '-x, -y, -z'
8 'y, -x+y, -z'
9 'x-y, x, -z'
10 '-x+y, y, z'
11 'x, x-y, z'
12 '-y, -x, z'

loop_
_atom_site_label
_atom_site_type_symbol
_atom_site_symmetry_multiplicity
_atom_site_Wyckoff_symbol
_atom_site_fract_x
_atom_site_fract_y
_atom_site_fract_z
_atom_site_occupancy
_atom_site_B_iso_or_equiv
Ba1 Ba 2 c 0.0000 0.0000 0.1862(1) 1.000 0.44(1)
Ba2 Ba 2 d 0.3333 0.6667 0.0615(1) 1.000 0.44(1)
Ba3 Ba 2 d 0.3333 0.6667 0.4544(1) 1.000 0.44(1)
Ba4 Ba 2 d 0.3333 0.6667 0.6823(1) 1.000 0.44(1)
Zn1 Zn 1 a 0.0000 0.0000 0.00000 0.083 0.73(8)
Nb1 Nb 2 c 0.0000 0.0000 0.3853(1) 1.000 0.24(1)
Nb2 Nb 2 d 0.3333 0.6667 0.2543(1) 1.000 0.24(1)
Nb3 Nb 2 d 0.3333 0.6667 0.8781(1) 1.000 0.24(1)
O1 O 6 i 0.1681(3) 0.8319(3) 0.3080(1) 1.000 0.67(1)
O2 O 6 i 0.1628(2) 0.8372(2) 0.5708(1) 1.000 0.67(1)
O3 O 6 i 0.1701(4) 0.8299(4) 0.9339(1) 1.000 0.67(1)
O4 O 6 i 0.4981(1) 0.5019(1) 0.1877(1) 1.000 0.67(1)

loop_
_atom_type_symbol
_atom_type_oxidation_number
Ba 2
Zn 2
Nb 5
O -2
